data_4066000
loop_
_publ_author_name
'Castro-Rodrigo, Ruth'
'Esteruelas, Miguel A.'
'L\'opez, Ana M.'
'L\'opez, Fernando'
'Mascare\~nas, Jos\'e L.'
'Mozo, Silvia'
'O\~nate, Enrique'
'Saya, Luc\'ia'

_publ_section_title
;
 Ring Expansion versusexo&#x2212;endoIsomerization in
 (2-Pyridyl)methylenecyclobutane Coordinated to
 Hydrido(trispyrazolyl)borate- and Cyclopentadienyl-Osmium Complexes
;
_journal_issue 10
_journal_name_full Organometallics
_journal_page_first 2372
_journal_paper_doi 10.1021/om100243w
_journal_volume 29
_journal_year 2010
_chemical_formula_sum 'C28.5 H43 B Cl F6 N7 Os P2'
_chemical_formula_weight 896.10
_chemical_name_systematic
; 
 ? 
;
_space_group_IT_number 56
_symmetry_cell_setting orthorhombic
_symmetry_space_group_name_Hall '-P 2ab 2ac'
_symmetry_space_group_name_H-M 'P c c n'
_atom_sites_solution_hydrogens geom
_atom_sites_solution_primary direct
_atom_sites_solution_secondary difmap
_audit_creation_method SHELXL-97
_cell_angle_alpha 90.00
_cell_angle_beta 90.00
_cell_angle_gamma 90.00
_cell_formula_units_Z 8
_cell_length_a 14.9919(17)
_cell_length_b 31.304(3)
_cell_length_c 14.8308(17)
_cell_measurement_reflns_used 4173
_cell_measurement_temperature 100(2)
_cell_measurement_theta_max 22
_cell_measurement_theta_min 2.3
_cell_volume 6960.2(13)
_computing_cell_refinement 'SAINT+ v. 6.1 (Bruker AXS, 2000)'
_computing_data_collection 'SMART v. 5.625 (Bruker AXS, 2000)'
_computing_data_reduction 'SAINT+ v. 6.1 (Bruker AXS, 2000)'
_computing_molecular_graphics 'XP, SHELXTL v. 6.1 (Bruker, 2000)'
_computing_publication_material 'XCIF, SHELXTL v. 6.1 (Bruker, 2000)'
_computing_structure_refinement 'SHELXL-97 (Sheldrick, 1997)'
_computing_structure_solution 'SHELXS-97 (Sheldrick, 1990)'
_diffrn_ambient_temperature 100(2)
_diffrn_detector_area_resol_mean 8.26
_diffrn_measured_fraction_theta_full 1.000
_diffrn_measured_fraction_theta_max 0.962
_diffrn_measurement_device_type 'Bruker SMART APEX CCD system'
_diffrn_measurement_method '\w rotations with narrow frames'
_diffrn_radiation_monochromator graphite
_diffrn_radiation_source 'fine-focus sealed tube'
_diffrn_radiation_type MoK\a
_diffrn_radiation_wavelength 0.71073
_diffrn_reflns_av_R_equivalents 0.1160
_diffrn_reflns_av_sigmaI/netI 0.0732
_diffrn_reflns_limit_h_max 20
_diffrn_reflns_limit_h_min -19
_diffrn_reflns_limit_k_max 41
_diffrn_reflns_limit_k_min -42
_diffrn_reflns_limit_l_max 20
_diffrn_reflns_limit_l_min -19
_diffrn_reflns_number 73782
_diffrn_reflns_theta_full 27.50
_diffrn_reflns_theta_max 28.85
_diffrn_reflns_theta_min 1.30
_diffrn_standards_decay_% 'no decay'
_exptl_absorpt_coefficient_mu 3.897
_exptl_absorpt_correction_T_max 0.860
_exptl_absorpt_correction_T_min 0.739
_exptl_absorpt_correction_type multi-scan
_exptl_absorpt_process_details
;
Absorption correction performed with SADABS program. This is based on the
method of Blessing: Blessing, R. H., Acta Crystallogr., Sect. A 1995, 51, 33.

SADABS: Area-Detector Absorption Correction. Bruker-AXS 
within SAINT+ package, v. 6.1 (2000).
;
_exptl_crystal_colour red
_exptl_crystal_density_diffrn 1.710
_exptl_crystal_density_method 'not measured'
_exptl_crystal_description 'irregular block'
_exptl_crystal_F_000 3560
_exptl_crystal_size_max 0.10
_exptl_crystal_size_mid 0.08
_exptl_crystal_size_min 0.04
_refine_diff_density_max 2.375
_refine_diff_density_min -1.146
_refine_diff_density_rms 0.151
_refine_ls_extinction_method none
_refine_ls_goodness_of_fit_ref 1.036
_refine_ls_hydrogen_treatment mixed
_refine_ls_matrix_type full
_refine_ls_number_parameters 444
_refine_ls_number_reflns 8780
_refine_ls_number_restraints 10
_refine_ls_restrained_S_all 1.037
_refine_ls_R_factor_all 0.1024
_refine_ls_R_factor_gt 0.0533
_refine_ls_shift/su_max 0.019
_refine_ls_shift/su_mean 0.001
_refine_ls_structure_factor_coef Fsqd
_refine_ls_weighting_details 'calc w=1/[\s^2^(Fo^2^)+(0.0279P)^2^+27.4355P] where P=(Fo^2^+2Fc^2^)/3'
_refine_ls_weighting_scheme calc
_refine_ls_wR_factor_gt 0.0870
_refine_ls_wR_factor_ref 0.1000
_reflns_number_gt 5685
_reflns_number_total 8780
_reflns_threshold_expression >2sigma(I)
_cod_data_source_file om100243w_si_001.cif
_cod_data_source_block mae393as
_cod_original_cell_volume 6960.1(14)
_cod_original_sg_symbol_H-M Pccn
_cod_original_formula_sum 'C28.50 H43 B Cl F6 N7 Os P2'
_cod_database_code 4066000

loop_
_symmetry_equiv_pos_as_xyz
'x, y, z'
'-x+1/2, -y+1/2, z'
'-x, y+1/2, -z+1/2'
'x+1/2, -y, -z+1/2'
'-x, -y, -z'
'x-1/2, y-1/2, -z'
'x, -y-1/2, z-1/2'
'-x-1/2, y, z-1/2'

loop_
_atom_site_label
_atom_site_type_symbol
_atom_site_fract_x
_atom_site_fract_y
_atom_site_fract_z
_atom_site_U_iso_or_equiv
_atom_site_adp_type
_atom_site_occupancy
_atom_site_symmetry_multiplicity
_atom_site_calc_flag
_atom_site_refinement_flags
_atom_site_disorder_assembly
_atom_site_disorder_group
Os Os 0.046660(16) 0.383417(7) 0.091686(15) 0.02321(7) Uani 1 1 d . . .
P1 P -0.00064(11) 0.31416(5) 0.03860(10) 0.0229(3) Uani 1 1 d . . .
P2 P 0.59351(12) 0.36101(6) 0.16542(11) 0.0287(4) Uani 1 1 d . . .
F1 F 0.6348(3) 0.38989(13) 0.2433(2) 0.0502(11) Uani 1 1 d . . .
F2 F 0.5338(3) 0.40030(13) 0.1333(3) 0.0579(13) Uani 1 1 d . . .
F3 F 0.5506(3) 0.33228(13) 0.0873(2) 0.0506(11) Uani 1 1 d . . .
F4 F 0.6522(3) 0.32171(15) 0.1980(3) 0.0585(13) Uani 1 1 d . . .
F5 F 0.6705(3) 0.37552(17) 0.0987(3) 0.0612(14) Uani 1 1 d . . .
F6 F 0.5166(3) 0.34617(13) 0.2319(2) 0.0428(10) Uani 1 1 d . . .
N1 N -0.0049(4) 0.37709(15) 0.2225(3) 0.0267(12) Uani 1 1 d . . .
N2 N 0.1820(4) 0.35951(17) 0.1236(3) 0.0295(12) Uani 1 1 d . . .
N3 N 0.2526(4) 0.38175(18) 0.0904(4) 0.0346(12) Uani 1 1 d . . .
N4 N 0.0957(4) 0.40225(16) -0.0342(3) 0.0276(12) Uani 1 1 d . . .
N5 N 0.1794(4) 0.41834(18) -0.0412(4) 0.0358(14) Uani 1 1 d . . .
N6 N 0.1051(4) 0.44069(16) 0.1389(3) 0.0268(12) Uani 1 1 d . . .
N7 N 0.1878(4) 0.45325(18) 0.1110(4) 0.0342(13) Uani 1 1 d . . .
B1 B 0.2377(6) 0.4250(3) 0.0440(6) 0.040(2) Uani 1 1 d . . .
H01 H 0.302(4) 0.4393(19) 0.021(4) 0.035(18) Uiso 1 1 d . . .
C1 C -0.0637(4) 0.41195(19) 0.0776(4) 0.0278(15) Uani 1 1 d . . .
C2 C -0.0929(5) 0.4502(2) 0.0232(5) 0.0354(16) Uani 1 1 d . . .
H2A H -0.0910 0.4436 -0.0421 0.042 Uiso 1 1 calc R . .
H2B H -0.0533 0.4749 0.0351 0.042 Uiso 1 1 calc R . .
C3 C -0.1878(5) 0.4602(2) 0.0525(5) 0.0413(18) Uani 1 1 d . . .
H3A H -0.2317 0.4437 0.0168 0.050 Uiso 1 1 calc R . .
H3B H -0.2010 0.4910 0.0465 0.050 Uiso 1 1 calc R . .
C4 C -0.1885(5) 0.4463(2) 0.1513(5) 0.0420(19) Uani 1 1 d . . .
H4A H -0.2499 0.4409 0.1729 0.050 Uiso 1 1 calc R . .
H4B H -0.1599 0.4680 0.1904 0.050 Uiso 1 1 calc R . .
C5 C -0.1333(5) 0.4047(2) 0.1480(4) 0.0306(15) Uani 1 1 d . . .
H5 H -0.177(4) 0.380(2) 0.135(4) 0.037 Uiso 1 1 d . . .
C6 C -0.0905(5) 0.3900(2) 0.2333(4) 0.0312(15) Uani 1 1 d . . .
C7 C -0.1311(5) 0.3900(2) 0.3168(5) 0.0413(18) Uani 1 1 d . . .
H7 H -0.1920 0.3981 0.3219 0.050 Uiso 1 1 calc R . .
C8 C -0.0849(5) 0.3784(2) 0.3922(4) 0.0422(18) Uani 1 1 d . . .
H8 H -0.1129 0.3779 0.4496 0.051 Uiso 1 1 calc R . .
C9 C 0.0032(6) 0.3673(2) 0.3827(5) 0.0404(18) Uani 1 1 d . . .
H9 H 0.0376 0.3598 0.4341 0.048 Uiso 1 1 calc R . .
C10 C 0.0413(5) 0.36723(19) 0.2987(4) 0.0329(15) Uani 1 1 d . . .
H10 H 0.1026 0.3599 0.2934 0.039 Uiso 1 1 calc R . .
C11 C 0.2175(5) 0.3271(2) 0.1715(4) 0.0359(17) Uani 1 1 d . . .
H11 H 0.1839 0.3060 0.2024 0.043 Uiso 1 1 calc R . .
C12 C 0.3092(5) 0.3289(2) 0.1693(5) 0.0421(19) Uani 1 1 d . . .
H12 H 0.3500 0.3100 0.1977 0.051 Uiso 1 1 calc R . .
C13 C 0.3289(5) 0.3639(3) 0.1171(5) 0.0430(19) Uani 1 1 d . . .
H13 H 0.3871 0.3738 0.1025 0.052 Uiso 1 1 calc R . .
C14 C 0.0599(5) 0.4042(2) -0.1170(4) 0.0338(16) Uani 1 1 d . . .
H14 H 0.0014 0.3950 -0.1321 0.041 Uiso 1 1 calc R . .
C15 C 0.1201(5) 0.4216(2) -0.1772(5) 0.0404(18) Uani 1 1 d . . .
H15 H 0.1112 0.4269 -0.2397 0.048 Uiso 1 1 calc R . .
C16 C 0.1951(5) 0.4296(2) -0.1276(5) 0.0398(18) Uani 1 1 d . . .
H16 H 0.2492 0.4412 -0.1502 0.048 Uiso 1 1 calc R . .
C17 C 0.0775(5) 0.4703(2) 0.1966(4) 0.0371(17) Uani 1 1 d . . .
H17 H 0.0218 0.4698 0.2271 0.045 Uiso 1 1 calc R . .
C18 C 0.1410(5) 0.5019(2) 0.2063(5) 0.0406(18) Uani 1 1 d . . .
H18 H 0.1377 0.5268 0.2430 0.049 Uiso 1 1 calc R . .
C19 C 0.2087(5) 0.4898(2) 0.1524(4) 0.0377(17) Uani 1 1 d . . .
H19 H 0.2631 0.5050 0.1450 0.045 Uiso 1 1 calc R . .
C20 C -0.0501(5) 0.27598(19) 0.1206(4) 0.0298(14) Uani 1 1 d . . .
H20 H -0.0612 0.2491 0.0860 0.036 Uiso 1 1 calc R . .
C21 C 0.0129(5) 0.2637(2) 0.1968(4) 0.0339(16) Uani 1 1 d . . .
H21A H 0.0216 0.2883 0.2367 0.051 Uiso 1 1 calc R . .
H21B H 0.0705 0.2550 0.1716 0.051 Uiso 1 1 calc R . .
H21C H -0.0128 0.2400 0.2312 0.051 Uiso 1 1 calc R . .
C22 C -0.1406(4) 0.2894(2) 0.1587(4) 0.0349(16) Uani 1 1 d . . .
H22A H -0.1662 0.2657 0.1932 0.052 Uiso 1 1 calc R . .
H22B H -0.1808 0.2969 0.1090 0.052 Uiso 1 1 calc R . .
H22C H -0.1329 0.3142 0.1982 0.052 Uiso 1 1 calc R . .
C23 C -0.0798(4) 0.3119(2) -0.0593(4) 0.0269(14) Uani 1 1 d . . .
H23 H -0.0430 0.3178 -0.1141 0.032 Uiso 1 1 calc R . .
C24 C -0.1528(4) 0.3453(2) -0.0589(4) 0.0330(15) Uani 1 1 d . . .
H24A H -0.1857 0.3441 -0.1160 0.050 Uiso 1 1 calc R . .
H24B H -0.1262 0.3737 -0.0518 0.050 Uiso 1 1 calc R . .
H24C H -0.1938 0.3398 -0.0088 0.050 Uiso 1 1 calc R . .
C25 C -0.1228(5) 0.2682(2) -0.0752(4) 0.0383(17) Uani 1 1 d . . .
H25A H -0.1663 0.2624 -0.0274 0.057 Uiso 1 1 calc R . .
H25B H -0.0767 0.2460 -0.0746 0.057 Uiso 1 1 calc R . .
H25C H -0.1531 0.2681 -0.1338 0.057 Uiso 1 1 calc R . .
C26 C 0.0990(4) 0.28351(19) -0.0021(4) 0.0269(14) Uani 1 1 d . . .
H26 H 0.1417 0.2832 0.0496 0.032 Uiso 1 1 calc R . .
C27 C 0.1491(5) 0.3055(2) -0.0802(4) 0.0353(16) Uani 1 1 d . . .
H27A H 0.1965 0.2866 -0.1021 0.053 Uiso 1 1 calc R . .
H27B H 0.1753 0.3323 -0.0587 0.053 Uiso 1 1 calc R . .
H27C H 0.1073 0.3115 -0.1294 0.053 Uiso 1 1 calc R . .
C28 C 0.0857(5) 0.2366(2) -0.0281(5) 0.0365(16) Uani 1 1 d . . .
H28A H 0.0557 0.2350 -0.0867 0.055 Uiso 1 1 calc R . .
H28B H 0.0490 0.2225 0.0177 0.055 Uiso 1 1 calc R . .
H28C H 0.1438 0.2225 -0.0319 0.055 Uiso 1 1 calc R . .
C29A C 0.5586(13) 0.4910(14) 0.0405(12) 0.082(8) Uiso 0.25 1 d PDU A -1
H29A H 0.6024 0.5144 0.0483 0.098 Uiso 0.25 1 calc PR A -1
H29B H 0.5841 0.4648 0.0677 0.098 Uiso 0.25 1 calc PR A -1
Cl1A Cl 0.5398(11) 0.4826(5) -0.0739(9) 0.085(4) Uiso 0.25 1 d PDU A -1
Cl2A Cl 0.4594(12) 0.5043(6) 0.0961(8) 0.040(3) Uiso 0.25 1 d PDU A -1
C29B C 0.519(2) 0.4732(10) 0.0193(12) 0.074(7) Uiso 0.25 1 d PDU B -2
H29C H 0.5827 0.4755 0.0364 0.089 Uiso 0.25 1 calc PR B -2
H29D H 0.5033 0.4425 0.0183 0.089 Uiso 0.25 1 calc PR B -2
Cl1B Cl 0.5052(11) 0.4940(6) -0.0879(9) 0.100(5) Uiso 0.25 1 d PDU B -2
Cl2B Cl 0.4543(15) 0.4989(6) 0.1010(11) 0.074(6) Uiso 0.25 1 d PDU B -2

loop_
_atom_site_aniso_label
_atom_site_aniso_U_11
_atom_site_aniso_U_22
_atom_site_aniso_U_33
_atom_site_aniso_U_23
_atom_site_aniso_U_13
_atom_site_aniso_U_12
Os 0.02674(12) 0.02350(12) 0.01939(10) -0.00270(11) -0.00110(11) -0.00054(12)
P1 0.0253(8) 0.0238(8) 0.0197(7) -0.0007(6) 0.0019(7) 0.0010(7)
P2 0.0289(9) 0.0333(10) 0.0238(8) -0.0024(7) -0.0007(7) 0.0005(8)
F1 0.069(3) 0.048(3) 0.033(2) -0.0106(19) 0.002(2) -0.025(2)
F2 0.050(3) 0.040(2) 0.084(3) 0.019(2) -0.006(3) 0.003(2)
F3 0.067(3) 0.056(3) 0.029(2) -0.006(2) -0.008(2) -0.022(2)
F4 0.055(3) 0.060(3) 0.060(3) 0.000(2) -0.006(2) 0.026(2)
F5 0.041(2) 0.110(4) 0.033(2) -0.005(3) 0.007(2) -0.022(3)
F6 0.043(2) 0.052(3) 0.033(2) 0.0056(19) 0.0083(18) -0.007(2)
N1 0.035(3) 0.020(3) 0.024(3) -0.005(2) -0.004(2) -0.001(2)
N2 0.034(3) 0.033(3) 0.022(3) -0.006(2) -0.002(2) 0.004(3)
N3 0.029(3) 0.044(3) 0.031(3) -0.008(3) -0.001(3) 0.000(3)
N4 0.037(3) 0.024(3) 0.022(3) -0.006(2) 0.001(2) -0.007(2)
N5 0.051(4) 0.031(3) 0.026(3) -0.001(2) 0.007(3) -0.015(3)
N6 0.034(3) 0.024(3) 0.022(3) -0.005(2) -0.001(2) -0.001(2)
N7 0.036(3) 0.035(3) 0.032(3) 0.000(2) 0.000(3) -0.010(3)
B1 0.040(5) 0.046(5) 0.033(4) -0.006(4) 0.004(4) -0.012(4)
C1 0.035(4) 0.022(3) 0.026(3) -0.006(3) -0.002(3) -0.005(3)
C2 0.046(4) 0.026(4) 0.034(4) 0.002(3) 0.002(3) -0.005(3)
C3 0.044(4) 0.038(4) 0.042(4) 0.002(3) 0.001(4) 0.008(4)
C4 0.043(4) 0.026(4) 0.057(5) -0.011(4) 0.003(4) 0.003(3)
C5 0.034(4) 0.030(4) 0.028(3) -0.001(3) 0.000(3) -0.002(3)
C6 0.037(4) 0.025(4) 0.031(3) -0.002(3) 0.001(3) 0.000(3)
C7 0.046(4) 0.042(5) 0.036(4) 0.003(3) 0.013(3) 0.006(4)
C8 0.065(5) 0.040(4) 0.022(3) 0.000(3) 0.014(3) 0.011(4)
C9 0.064(5) 0.032(4) 0.025(4) 0.004(3) 0.002(3) -0.002(4)
C10 0.047(4) 0.022(3) 0.030(3) -0.002(3) -0.004(3) -0.001(3)
C11 0.044(4) 0.041(4) 0.022(3) -0.006(3) -0.007(3) 0.008(3)
C12 0.041(4) 0.047(5) 0.038(4) -0.017(4) -0.015(3) 0.010(4)
C13 0.038(4) 0.059(5) 0.032(4) -0.018(4) -0.005(3) -0.002(4)
C14 0.049(5) 0.033(4) 0.019(3) 0.002(3) 0.000(3) -0.004(3)
C15 0.061(5) 0.033(4) 0.027(4) 0.000(3) 0.003(3) -0.015(4)
C16 0.057(5) 0.029(4) 0.033(4) -0.005(3) 0.012(4) -0.016(4)
C17 0.040(4) 0.040(4) 0.032(4) -0.005(3) 0.003(3) -0.003(3)
C18 0.053(5) 0.032(4) 0.037(4) -0.015(3) -0.010(4) -0.007(4)
C19 0.042(4) 0.037(4) 0.035(4) -0.004(3) -0.008(3) -0.017(3)
C20 0.039(4) 0.021(3) 0.029(3) -0.001(2) 0.004(3) -0.001(3)
C21 0.045(4) 0.025(4) 0.032(4) 0.006(3) 0.002(3) -0.001(3)
C22 0.035(4) 0.033(4) 0.037(4) 0.002(3) 0.008(3) -0.003(3)
C23 0.032(3) 0.031(4) 0.018(3) -0.005(3) 0.004(3) 0.002(3)
C24 0.030(4) 0.042(4) 0.028(3) 0.002(3) -0.005(3) 0.002(3)
C25 0.039(4) 0.042(4) 0.034(4) -0.010(3) -0.008(3) -0.007(3)
C26 0.031(4) 0.029(3) 0.021(3) -0.002(3) -0.001(3) 0.005(3)
C27 0.041(4) 0.035(4) 0.030(4) -0.002(3) 0.009(3) 0.000(3)
C28 0.038(4) 0.030(4) 0.042(4) -0.003(3) 0.004(3) 0.009(3)

loop_
_atom_type_symbol
_atom_type_description
_atom_type_scat_dispersion_real
_atom_type_scat_dispersion_imag
_atom_type_scat_source
C C 0.0033 0.0016 'International Tables Vol C Tables 4.2.6.8 and 6.1.1.4'
H H 0.0000 0.0000 'International Tables Vol C Tables 4.2.6.8 and 6.1.1.4'
B B 0.0013 0.0007 'International Tables Vol C Tables 4.2.6.8 and 6.1.1.4'
N N 0.0061 0.0033 'International Tables Vol C Tables 4.2.6.8 and 6.1.1.4'
F F 0.0171 0.0103 'International Tables Vol C Tables 4.2.6.8 and 6.1.1.4'
P P 0.1023 0.0942 'International Tables Vol C Tables 4.2.6.8 and 6.1.1.4'
Os Os -1.2165 7.6030 'International Tables Vol C Tables 4.2.6.8 and 6.1.1.4'
Cl Cl 0.1484 0.1585 'International Tables Vol C Tables 4.2.6.8 and 6.1.1.4'

loop_
_geom_angle_atom_site_label_1
_geom_angle_atom_site_label_2
_geom_angle_atom_site_label_3
_geom_angle
C1 Os N4 94.4(2)
C1 Os N1 79.9(2)
N4 Os N1 169.04(19)
C1 Os N6 89.9(2)
N4 Os N6 84.90(19)
N1 Os N6 85.76(19)
C1 Os N2 170.0(2)
N4 Os N2 87.9(2)
N1 Os N2 96.2(2)
N6 Os N2 80.6(2)
C1 Os P1 97.53(18)
N4 Os P1 93.74(14)
N1 Os P1 96.24(14)
N6 Os P1 172.50(15)
N2 Os P1 92.02(14)
C20 P1 C26 101.5(3)
C20 P1 C23 103.3(3)
C26 P1 C23 103.6(3)
C20 P1 Os 118.8(2)
C26 P1 Os 109.3(2)
C23 P1 Os 118.2(2)
F6 P2 F5 179.6(3)
F6 P2 F4 89.3(2)
F5 P2 F4 90.5(3)
F6 P2 F1 89.9(2)
F5 P2 F1 90.4(2)
F4 P2 F1 90.2(2)
F6 P2 F2 90.2(2)
F5 P2 F2 90.1(3)
F4 P2 F2 179.4(3)
F1 P2 F2 89.8(3)
F6 P2 F3 89.6(2)
F5 P2 F3 90.1(2)
F4 P2 F3 90.5(3)
F1 P2 F3 179.2(3)
F2 P2 F3 89.5(3)
C6 N1 C10 116.9(6)
C6 N1 Os 115.4(4)
C10 N1 Os 127.0(5)
C11 N2 N3 105.5(6)
C11 N2 Os 136.8(5)
N3 N2 Os 117.6(4)
C13 N3 N2 110.3(6)
C13 N3 B1 128.8(6)
N2 N3 B1 120.0(6)
C14 N4 N5 106.5(5)
C14 N4 Os 133.6(5)
N5 N4 Os 119.9(4)
C16 N5 N4 109.3(6)
C16 N5 B1 129.9(6)
N4 N5 B1 120.6(5)
C17 N6 N7 106.1(5)
C17 N6 Os 132.6(5)
N7 N6 Os 121.3(4)
C19 N7 N6 108.7(6)
C19 N7 B1 132.9(6)
N6 N7 B1 118.4(5)
N7 B1 N3 106.9(6)
N7 B1 N5 109.3(6)
N3 B1 N5 109.3(6)
N7 B1 H01 113(3)
N3 B1 H01 111(3)
N5 B1 H01 107(3)
C5 C1 C2 107.0(5)
C5 C1 Os 117.6(4)
C2 C1 Os 133.4(5)
C1 C2 C3 106.3(5)
C1 C2 H2A 110.5
C3 C2 H2A 110.5
C1 C2 H2B 110.5
C3 C2 H2B 110.5
H2A C2 H2B 108.7
C2 C3 C4 102.8(6)
C2 C3 H3A 111.2
C4 C3 H3A 111.2
C2 C3 H3B 111.2
C4 C3 H3B 111.2
H3A C3 H3B 109.1
C3 C4 C5 101.9(6)
C3 C4 H4A 111.4
C5 C4 H4A 111.4
C3 C4 H4B 111.4
C5 C4 H4B 111.4
H4A C4 H4B 109.3
C6 C5 C1 109.8(6)
C6 C5 C4 117.7(6)
C1 C5 C4 105.6(5)
C6 C5 H5 101(4)
C1 C5 H5 115(4)
C4 C5 H5 108(4)
N1 C6 C7 121.6(6)
N1 C6 C5 113.6(6)
C7 C6 C5 124.8(6)
C8 C7 C6 120.7(7)
C8 C7 H7 119.7
C6 C7 H7 119.7
C7 C8 C9 118.2(6)
C7 C8 H8 120.9
C9 C8 H8 120.9
C10 C9 C8 119.6(7)
C10 C9 H9 120.2
C8 C9 H9 120.2
N1 C10 C9 122.9(7)
N1 C10 H10 118.6
C9 C10 H10 118.6
N2 C11 C12 110.6(7)
N2 C11 H11 124.7
C12 C11 H11 124.7
C13 C12 C11 105.1(7)
C13 C12 H12 127.5
C11 C12 H12 127.5
N3 C13 C12 108.4(7)
N3 C13 H13 125.8
C12 C13 H13 125.8
N4 C14 C15 110.4(6)
N4 C14 H14 124.8
C15 C14 H14 124.8
C16 C15 C14 105.1(6)
C16 C15 H15 127.4
C14 C15 H15 127.4
N5 C16 C15 108.7(6)
N5 C16 H16 125.6
C15 C16 H16 125.6
N6 C17 C18 110.7(6)
N6 C17 H17 124.7
C18 C17 H17 124.7
C19 C18 C17 104.9(6)
C19 C18 H18 127.6
C17 C18 H18 127.6
N7 C19 C18 109.7(6)
N7 C19 H19 125.2
C18 C19 H19 125.2
C21 C20 C22 110.2(5)
C21 C20 P1 113.6(5)
C22 C20 P1 114.8(4)
C21 C20 H20 105.8
C22 C20 H20 105.8
P1 C20 H20 105.8
C20 C21 H21A 109.5
C20 C21 H21B 109.5
H21A C21 H21B 109.5
C20 C21 H21C 109.5
H21A C21 H21C 109.5
H21B C21 H21C 109.5
C20 C22 H22A 109.5
C20 C22 H22B 109.5
H22A C22 H22B 109.5
C20 C22 H22C 109.5
H22A C22 H22C 109.5
H22B C22 H22C 109.5
C24 C23 C25 108.3(5)
C24 C23 P1 115.3(4)
C25 C23 P1 114.8(4)
C24 C23 H23 105.9
C25 C23 H23 105.9
P1 C23 H23 105.9
C23 C24 H24A 109.5
C23 C24 H24B 109.5
H24A C24 H24B 109.5
C23 C24 H24C 109.5
H24A C24 H24C 109.5
H24B C24 H24C 109.5
C23 C25 H25A 109.5
C23 C25 H25B 109.5
H25A C25 H25B 109.5
C23 C25 H25C 109.5
H25A C25 H25C 109.5
H25B C25 H25C 109.5
C28 C26 C27 107.6(5)
C28 C26 P1 117.9(5)
C27 C26 P1 113.7(4)
C28 C26 H26 105.5
C27 C26 H26 105.5
P1 C26 H26 105.5
C26 C27 H27A 109.5
C26 C27 H27B 109.5
H27A C27 H27B 109.5
C26 C27 H27C 109.5
H27A C27 H27C 109.5
H27B C27 H27C 109.5
C26 C28 H28A 109.5
C26 C28 H28B 109.5
H28A C28 H28B 109.5
C26 C28 H28C 109.5
H28A C28 H28C 109.5
H28B C28 H28C 109.5
Cl1A C29A Cl2A 110.9(8)
Cl1A C29A H29A 109.5
Cl2A C29A H29A 109.5
Cl1A C29A H29B 109.4
Cl2A C29A H29B 109.5
H29A C29A H29B 108.0
Cl1B C29B Cl2B 113.4(9)
Cl1B C29B H29C 108.9
Cl2B C29B H29C 108.9
Cl1B C29B H29D 108.9
Cl2B C29B H29D 108.9
H29C C29B H29D 107.7

loop_
_geom_bond_atom_site_label_1
_geom_bond_atom_site_label_2
_geom_bond_distance
Os C1 1.892(6)
Os N4 2.092(5)
Os N1 2.098(5)
Os N6 2.115(5)
Os N2 2.213(5)
Os P1 2.4129(16)
P1 C20 1.859(6)
P1 C26 1.875(6)
P1 C23 1.877(6)
P2 F6 1.587(4)
P2 F5 1.587(4)
P2 F4 1.588(4)
P2 F1 1.592(4)
P2 F2 1.594(4)
P2 F3 1.602(4)
N1 C6 1.355(8)
N1 C10 1.360(8)
N2 C11 1.348(8)
N2 N3 1.360(7)
N3 C13 1.333(9)
N3 B1 1.534(10)
N4 C14 1.342(8)
N4 N5 1.356(7)
N5 C16 1.350(8)
N5 B1 1.550(10)
N6 C17 1.328(8)
N6 N7 1.364(7)
N7 C19 1.338(8)
N7 B1 1.527(10)
B1 H01 1.12(6)
C1 C5 1.493(9)
C1 C2 1.509(9)
C2 C3 1.521(9)
C2 H2A 0.9900
C2 H2B 0.9900
C3 C4 1.528(10)
C3 H3A 0.9900
C3 H3B 0.9900
C4 C5 1.542(9)
C4 H4A 0.9900
C4 H4B 0.9900
C5 C6 1.491(9)
C5 H5 1.04(6)
C6 C7 1.381(9)
C7 C8 1.365(10)
C7 H7 0.9500
C8 C9 1.372(10)
C8 H8 0.9500
C9 C10 1.370(9)
C9 H9 0.9500
C10 H10 0.9500
C11 C12 1.376(10)
C11 H11 0.9500
C12 C13 1.376(10)
C12 H12 0.9500
C13 H13 0.9500
C14 C15 1.381(9)
C14 H14 0.9500
C15 C16 1.367(10)
C15 H15 0.9500
C16 H16 0.9500
C17 C18 1.380(9)
C17 H17 0.9500
C18 C19 1.346(10)
C18 H18 0.9500
C19 H19 0.9500
C20 C21 1.522(9)
C20 C22 1.529(9)
C20 H20 1.0000
C21 H21A 0.9800
C21 H21B 0.9800
C21 H21C 0.9800
C22 H22A 0.9800
C22 H22B 0.9800
C22 H22C 0.9800
C23 C24 1.514(8)
C23 C25 1.531(9)
C23 H23 1.0000
C24 H24A 0.9800
C24 H24B 0.9800
C24 H24C 0.9800
C25 H25A 0.9800
C25 H25B 0.9800
C25 H25C 0.9800
C26 C28 1.530(9)
C26 C27 1.542(8)
C26 H26 1.0000
C27 H27A 0.9800
C27 H27B 0.9800
C27 H27C 0.9800
C28 H28A 0.9800
C28 H28B 0.9800
C28 H28C 0.9800
C29A Cl1A 1.741(10)
C29A Cl2A 1.750(10)
C29A H29A 0.9900
C29A H29B 0.9900
C29B Cl1B 1.729(10)
C29B Cl2B 1.749(10)
C29B H29C 0.9900
C29B H29D 0.9900
